data_1564072
loop_
_publ_author_name
'Ogawa, Shiori'
'Chattopadhyay, Swarup'
'Tanaka, Yuya'
'Ohto, Tatsuhiko'
'Tada, Tomofumi'
'Tada, Hirokazu'
'Fujii, Shintaro'
'Nishino, Tomoaki'
'Akita, Munetaka'

_publ_section_title
;
 Control of Dominant Conduction Orbitals by Peripheral Substituents in
 Paddle-Wheel Diruthenium Alkynyl Molecular Junctions
;
_journal_name_full 'Chemical Science'
_journal_paper_doi 10.1039/D1SC02407H
_journal_year 2021
_chemical_formula_moiety 'C70 H50 Cl8 N8 Ru2 S2'
_chemical_formula_sum 'C70 H50 Cl8 N8 Ru2 S2'
_chemical_formula_weight 1553.04
_space_group_crystal_system monoclinic
_space_group_IT_number 14
_space_group_name_Hall '-P 2yn'
_space_group_name_H-M_alt 'P 1 21/n 1'
_atom_sites_solution_hydrogens geom
_audit_creation_date 2020-07-31
_audit_creation_method
;
Olex2 1.2
(compiled May 18 2018 14:05:52 for OlexSys, GUI svn.r5506)
;
_audit_update_record
;
2021-01-19 deposited with the CCDC.	2021-07-02 downloaded from the CCDC.
;
_cell_angle_alpha 90
_cell_angle_beta 94.565(2)
_cell_angle_gamma 90
_cell_formula_units_Z 4
_cell_length_a 14.9221(3)
_cell_length_b 19.5861(4)
_cell_length_c 23.0841(3)
_cell_measurement_reflns_used 36495
_cell_measurement_temperature 93(2)
_cell_measurement_theta_max 74.3200
_cell_measurement_theta_min 3.3660
_cell_volume 6725.3(2)
_computing_cell_refinement 'CrysAlisPro 1.171.40.68a (Rigaku OD, 2019)'
_computing_data_collection 'CrysAlisPro 1.171.40.68a (Rigaku OD, 2019)'
_computing_data_reduction 'CrysAlisPro 1.171.40.68a (Rigaku OD, 2019)'
_computing_molecular_graphics 'Olex2 (Dolomanov et al., 2009)'
_computing_publication_material 'Olex2 (Dolomanov et al., 2009)'
_computing_structure_refinement 'ShelXL (Sheldrick, 2015)'
_computing_structure_solution 'ShelXT (Sheldrick, 2015)'
_diffrn_ambient_temperature 93(2)
_diffrn_detector 'Hybrid Pixel Array Detector'
_diffrn_detector_area_resol_mean 10.0000
_diffrn_detector_type HyPix
_diffrn_measured_fraction_theta_full 0.999
_diffrn_measured_fraction_theta_max 0.973
_diffrn_measurement_details
;
List of Runs (angles in degrees, time in seconds):

  # Type    Start    End  Width  t~exp~   \w     \q     \k     \f   Frames
#--------------------------------------------------------------------------
  1  \w     84.00 178.00   0.50    0.36    --  106.13  82.00  57.00  188
  2  \w     32.00  73.00   0.50    0.36    --  106.13 -61.00 150.00   82
  3  \w     32.00  73.00   0.50    0.36    --  106.13 -61.00  60.00   82
  4  \w     42.00  73.00   0.50    0.36    --  106.13 -61.00   0.00   62
  5  \w     32.00  73.00   0.50    0.36    --  106.13 -61.00 -30.00   82
  6  \w     32.00  73.00   0.50    0.36    --  106.13 -61.00-150.00   82
  7  \w     83.00 178.00   0.50    0.36    --  106.13  30.00 -30.00  190
  8  \w    -31.00  73.00   0.50    0.09    --   42.05 -82.00 -64.00  208
  9  \w     33.00 105.00   0.50    0.36    --  106.13 -94.00 120.00  144
 10  \w     33.00 112.00   0.50    0.36    --  106.13-125.00 150.00  158
 11  \w     32.00 137.00   0.50    0.36    --  106.13 -82.00 -64.00  210
 12  \w     33.00 105.00   0.50    0.36    --  106.13 -94.00-150.00  144
 13  \w    -40.00  35.00   0.50    0.09    --  -42.05  37.00-180.00  150
 14  \w    -24.00  39.00   0.50    0.09    --  -42.05  19.00-150.00  126
 15  \w    -24.00  39.00   0.50    0.09    --  -42.05  19.00 -60.00  126
 16  \w   -116.00 -19.00   0.50    0.09    --  -42.05 -57.00 -60.00  194
 17  \w   -175.00 -80.00   0.50    0.36    -- -102.00 -82.00 -64.00  190
 18  \w    -73.00  32.00   0.50    0.09    --  -42.05  82.00  57.00  210
 19  \w   -133.00 -28.00   0.50    0.36    -- -102.00  82.00  57.00  210
 20  \w    -69.00 -28.00   0.50    0.36    -- -102.00  61.00   0.00   82
 21  \w    -69.00 -28.00   0.50    0.36    -- -102.00  61.00 120.00   82
 22  \w    -69.00 -28.00   0.50    0.36    -- -102.00  61.00 -90.00   82
 23  \w    -69.00 -28.00   0.50    0.36    -- -102.00  61.00-120.00   82
 24  \w    -69.00 -28.00   0.50    0.36    -- -102.00  61.00-180.00   82
;
_diffrn_measurement_device 'four-circle diffractometer'
_diffrn_measurement_device_type 'XtaLAB Synergy R, DW system, HyPix'
_diffrn_measurement_method '\w scans'
_diffrn_orient_matrix_type 'CrysAlisPro convention (1999,Acta A55,543-557)'
_diffrn_orient_matrix_UB_11 0.0233445000
_diffrn_orient_matrix_UB_12 0.0681688000
_diffrn_orient_matrix_UB_13 -0.0284858000
_diffrn_orient_matrix_UB_21 0.0957497000
_diffrn_orient_matrix_UB_22 -0.0035868000
_diffrn_orient_matrix_UB_23 0.0302250000
_diffrn_orient_matrix_UB_31 0.0318717000
_diffrn_orient_matrix_UB_32 -0.0390441000
_diffrn_orient_matrix_UB_33 -0.0525204000
_diffrn_radiation_monochromator mirror
_diffrn_radiation_probe x-ray
_diffrn_radiation_type CuK\a
_diffrn_radiation_wavelength 1.54184
_diffrn_reflns_av_R_equivalents 0.0309
_diffrn_reflns_av_unetI/netI 0.0231
_diffrn_reflns_Laue_measured_fraction_full 0.999
_diffrn_reflns_Laue_measured_fraction_max 0.973
_diffrn_reflns_limit_h_max 18
_diffrn_reflns_limit_h_min -18
_diffrn_reflns_limit_k_max 18
_diffrn_reflns_limit_k_min -24
_diffrn_reflns_limit_l_max 27
_diffrn_reflns_limit_l_min -28
_diffrn_reflns_number 66360
_diffrn_reflns_point_group_measured_fraction_full 0.999
_diffrn_reflns_point_group_measured_fraction_max 0.973
_diffrn_reflns_theta_full 67.684
_diffrn_reflns_theta_max 74.973
_diffrn_reflns_theta_min 3.407
_diffrn_source 'Rotating-anode X-ray tube'
_diffrn_source_type 'Rigaku (Cu) X-ray Source'
_exptl_absorpt_coefficient_mu 7.528
_exptl_absorpt_correction_T_max 0.157
_exptl_absorpt_correction_T_min 0.152
_exptl_absorpt_correction_type multi-scan
_exptl_absorpt_process_details
;
CrysAlisPro 1.171.40.68a (Rigaku Oxford Diffraction, 2019)
Empirical absorption correction using spherical harmonics,
 implemented in SCALE3 ABSPACK scaling algorithm.
;
_exptl_crystal_colour 'dark violet'
_exptl_crystal_colour_modifier dark
_exptl_crystal_colour_primary violet
_exptl_crystal_density_diffrn 1.534
_exptl_crystal_description block
_exptl_crystal_F_000 3128
_exptl_crystal_size_max 0.3
_exptl_crystal_size_mid 0.25
_exptl_crystal_size_min 0.25
_refine_diff_density_max 1.956
_refine_diff_density_min -1.093
_refine_diff_density_rms 0.094
_refine_ls_extinction_method none
_refine_ls_goodness_of_fit_ref 1.037
_refine_ls_hydrogen_treatment constr
_refine_ls_matrix_type full
_refine_ls_number_parameters 905
_refine_ls_number_reflns 13849
_refine_ls_number_restraints 1592
_refine_ls_restrained_S_all 0.991
_refine_ls_R_factor_all 0.0505
_refine_ls_R_factor_gt 0.0462
_refine_ls_shift/su_max 0.012
_refine_ls_shift/su_mean 0.000
_refine_ls_structure_factor_coef Fsqd
_refine_ls_weighting_details 'w=1/[\s^2^(Fo^2^)+(0.0581P)^2^+17.5521P] where P=(Fo^2^+2Fc^2^)/3'
_refine_ls_weighting_scheme calc
_refine_ls_wR_factor_gt 0.1196
_refine_ls_wR_factor_ref 0.1228
_reflns_Friedel_coverage 0.000
_reflns_number_gt 12126
_reflns_number_total 13849
_reflns_threshold_expression 'I > 2\s(I)'
_cod_data_source_file d1sc02407h2.cif
_cod_data_source_block ru2c6h5cl
_cod_database_code 1564072
_shelx_shelxl_version_number 2018/3
_chemical_oxdiff_formula 'Ru N Cl C H S'
_shelx_space_group_comment
;
The symmetry employed for this shelxl refinement is uniquely defined
by the following loop, which should always be used as a source of
symmetry information in preference to the above space-group names.
They are only intended as comments.
;
_shelx_estimated_absorpt_t_max 0.255
_shelx_estimated_absorpt_t_min 0.211
_diffrn_oxdiff_digest_frames
;
01c921b26bbb4da0bcd9728ec600885b14000416a36
;
_reflns_odcompleteness_completeness 99.89
_reflns_odcompleteness_iscentric 1
_reflns_odcompleteness_theta 66.97
_olex2_refinement_description
;
1. Fixed Uiso
 At 1.2 times of:
  All C(H) groups
 At 1.5 times of:
  All C(H,H,H) groups
2. Restrained distances
 Ru2-C53 \\sim Ru2-C53A
 with sigma of 0.02
 S1-C58 \\sim S1A-C58A
 with sigma of 0.02
 S1-C61 \\sim S1A-C61A
 with sigma of 0.02
 C53-C54 \\sim C53A-C54A
 with sigma of 0.02
 C54-C55 \\sim C54A-C55A
 with sigma of 0.02
 C55-C60 \\sim C55A-C60A
 with sigma of 0.02
 C55-C56 \\sim C55A-C56A
 with sigma of 0.02
 C60-C59 \\sim C60A-C59A
 with sigma of 0.02
 C56-C57 \\sim C56A-C57A
 with sigma of 0.02
 C57-C58 \\sim C57A-C58A
 with sigma of 0.02
 C59-C58 \\sim C59A-C58A
 with sigma of 0.02
 Ru2-C54 \\sim Ru2-C54A
 with sigma of 0.04
 S1-C57 \\sim S1A-C57A
 with sigma of 0.04
 S1-C59 \\sim S1A-C59A
 with sigma of 0.04
 C53-C55 \\sim C53A-C55A
 with sigma of 0.04
 C54-C60 \\sim C54A-C60A
 with sigma of 0.04
 C54-C56 \\sim C54A-C56A
 with sigma of 0.04
 C55-C57 \\sim C55A-C57A
 with sigma of 0.04
 C55-C59 \\sim C55A-C59A
 with sigma of 0.04
 C60-C56 \\sim C60A-C56A
 with sigma of 0.04
 C60-C58 \\sim C60A-C58A
 with sigma of 0.04
 C56-C58 \\sim C56A-C58A
 with sigma of 0.04
 C57-C59 \\sim C57A-C59A
 with sigma of 0.04
 C58-C61 \\sim C58A-C61A
 with sigma of 0.04
3. Rigid bond restraints
 C11, Ru1, N2, C62, N4, N8, N6, Ru2, C7, C8, C63, C21, C20, C47, C46, C34, C33,
  C53, C53A, N7, N5, N3, N1, C9, C13, C64, C22, C26, C48, C52, C39, C35, C54,
 C54A, C40, C27, C14, C1, C10, C12, C69, C65, C23, C25, C49, C51, C38, C36, C55,
  C55A, C45, C41, C28, C32, C15, C19, C6, C2, C68, C66, C24, C50, C37, C60, C56,
  C60A, C56A, C44, C42, C29, C31, C16, C18, C5, C3, Cl2, C67, Cl4, Cl8, Cl6,
 C59, C57, C59A, C57A, C43, C30, C17, C4, S2, C58, C58A, Cl7, Cl5, Cl3, Cl1,
 C70, S1, S1A, C61, C61A
 with sigma for 1-2 distances of 0.01 and sigma for 1-3 distances of 0.01
4. Uiso/Uaniso restraints and constraints
C12 \\sim Ru1 \\sim N2 \\sim C62 \\sim N4 \\sim N8 \\sim N6 \\sim Ru2 \\sim C7
\\sim C8 \\sim C63 \\sim C21 \\sim C20 \\sim C47 \\sim C46 \\sim C34 \\sim C33
\\sim C53 \\sim C53A \\sim N7 \\sim N5 \\sim N3 \\sim N1 \\sim C9 \\sim C13
\\sim C64 \\sim C22 \\sim C26 \\sim C48 \\sim C52 \\sim C39 \\sim C35 \\sim C54
\\sim C54A \\sim C40 \\sim C27 \\sim C14 \\sim C1 \\sim C10 \\sim C69 \\sim C65
\\sim C23 \\sim C25 \\sim C49 \\sim C51 \\sim C38 \\sim C36 \\sim C55 \\sim
C55A \\sim C45 \\sim C41 \\sim C28 \\sim C32 \\sim C15 \\sim C19 \\sim C6 \\sim
C2 \\sim C11 \\sim C68 \\sim C66 \\sim C24 \\sim C50 \\sim C37 \\sim C60 \\sim
C56 \\sim C60A \\sim C56A \\sim C44 \\sim C42 \\sim C29 \\sim C31 \\sim C16
\\sim C18 \\sim C5 \\sim C3 \\sim Cl2 \\sim C67 \\sim Cl4 \\sim Cl8 \\sim Cl6
\\sim C59 \\sim C57 \\sim C59A \\sim C57A \\sim C43 \\sim C30 \\sim C17 \\sim
C4 \\sim S2 \\sim C58 \\sim C58A \\sim Cl7 \\sim Cl5 \\sim Cl3 \\sim Cl1 \\sim
C70 \\sim S1 \\sim S1A \\sim C61 \\sim C61A: within 1.7A with sigma of 0.04 and
sigma for terminal atoms of 0.08
Uanis(C7) \\sim Ueq, Uanis(Ru1) \\sim Ueq, Uanis(N2) \\sim Ueq, Uanis(C62)
\\sim Ueq, Uanis(N4) \\sim Ueq, Uanis(N8) \\sim Ueq, Uanis(N6) \\sim Ueq,
Uanis(Ru2) \\sim Ueq, Uanis(C47) \\sim Ueq, Uanis(C8) \\sim Ueq, Uanis(C46)
\\sim Ueq, Uanis(C34) \\sim Ueq, Uanis(C63) \\sim Ueq, Uanis(C21) \\sim Ueq,
Uanis(C20) \\sim Ueq, Uanis(C33) \\sim Ueq, Uanis(N1) \\sim Ueq, Uanis(N5)
\\sim Ueq, Uanis(N3) \\sim Ueq, Uanis(C53) \\sim Ueq, Uanis(C53A) \\sim Ueq,
Uanis(N7) \\sim Ueq, Uanis(C48) \\sim Ueq, Uanis(C52) \\sim Ueq, Uanis(C9)
\\sim Ueq, Uanis(C13) \\sim Ueq, Uanis(C39) \\sim Ueq, Uanis(C35) \\sim Ueq,
Uanis(C64) \\sim Ueq, Uanis(C22) \\sim Ueq, Uanis(C26) \\sim Ueq, Uanis(C1)
\\sim Ueq, Uanis(C27) \\sim Ueq, Uanis(C14) \\sim Ueq, Uanis(C40) \\sim Ueq,
Uanis(C54) \\sim Ueq, Uanis(C54A) \\sim Ueq, Uanis(C49) \\sim Ueq, Uanis(C51)
\\sim Ueq, Uanis(C10) \\sim Ueq, Uanis(C12) \\sim Ueq, Uanis(C38) \\sim Ueq,
Uanis(C36) \\sim Ueq, Uanis(C69) \\sim Ueq, Uanis(C65) \\sim Ueq, Uanis(C23)
\\sim Ueq, Uanis(C25) \\sim Ueq, Uanis(C6) \\sim Ueq, Uanis(C2) \\sim Ueq,
Uanis(C28) \\sim Ueq, Uanis(C32) \\sim Ueq, Uanis(C15) \\sim Ueq, Uanis(C19)
\\sim Ueq, Uanis(C45) \\sim Ueq, Uanis(C41) \\sim Ueq, Uanis(C55) \\sim Ueq,
Uanis(C55A) \\sim Ueq, Uanis(C50) \\sim Ueq, Uanis(C11) \\sim Ueq, Uanis(C37)
\\sim Ueq, Uanis(Cl6) \\sim Ueq, Uanis(C68) \\sim Ueq, Uanis(C66) \\sim Ueq,
Uanis(C24) \\sim Ueq, Uanis(C5) \\sim Ueq, Uanis(C3) \\sim Ueq, Uanis(C29)
\\sim Ueq, Uanis(C31) \\sim Ueq, Uanis(C16) \\sim Ueq, Uanis(C18) \\sim Ueq,
Uanis(C44) \\sim Ueq, Uanis(C42) \\sim Ueq, Uanis(C60) \\sim Ueq, Uanis(C56)
\\sim Ueq, Uanis(C60A) \\sim Ueq, Uanis(C56A) \\sim Ueq, Uanis(Cl8) \\sim Ueq,
Uanis(Cl2) \\sim Ueq, Uanis(C67) \\sim Ueq, Uanis(Cl4) \\sim Ueq, Uanis(C4)
\\sim Ueq, Uanis(C30) \\sim Ueq, Uanis(Cl5) \\sim Ueq, Uanis(C17) \\sim Ueq,
Uanis(C43) \\sim Ueq, Uanis(C59) \\sim Ueq, Uanis(C57) \\sim Ueq, Uanis(C59A)
\\sim Ueq, Uanis(C57A) \\sim Ueq, Uanis(S2) \\sim Ueq, Uanis(Cl1) \\sim Ueq,
Uanis(Cl3) \\sim Ueq, Uanis(Cl7) \\sim Ueq, Uanis(C58) \\sim Ueq, Uanis(C58A)
\\sim Ueq, Uanis(C70) \\sim Ueq, Uanis(S1) \\sim Ueq, Uanis(S1A) \\sim Ueq,
Uanis(C61) \\sim Ueq, Uanis(C61A) \\sim Ueq: with sigma of 0.1 and sigma for
terminal atoms of 0.2
Uanis(C53) \\sim Ueq, Uanis(C53A) \\sim Ueq, Uanis(C54A) \\sim Ueq, Uanis(C54)
\\sim Ueq, Uanis(C55A) \\sim Ueq, Uanis(C55) \\sim Ueq, Uanis(C60A) \\sim Ueq,
Uanis(C60) \\sim Ueq, Uanis(C59) \\sim Ueq, Uanis(C59A) \\sim Ueq, Uanis(C58A)
\\sim Ueq, Uanis(C58) \\sim Ueq, Uanis(C57A) \\sim Ueq, Uanis(C57) \\sim Ueq,
Uanis(C56A) \\sim Ueq, Uanis(C56) \\sim Ueq, Uanis(S1A) \\sim Ueq, Uanis(S1)
\\sim Ueq, Uanis(C61) \\sim Ueq, Uanis(C61A) \\sim Ueq: with sigma of 0.01 and
sigma for terminal atoms of 0.02
5. Others
 Sof(C53A)=Sof(C54A)=Sof(C55A)=Sof(C60A)=Sof(H60A)=Sof(C59A)=Sof(H59A)=
 Sof(C58A)=Sof(C57A)=Sof(H57A)=Sof(C56A)=Sof(H56A)=Sof(S1A)=Sof(C61A)=Sof(H61D)=
 Sof(H61E)=Sof(H61F)=1-FVAR(1)
 Sof(S1)=Sof(C53)=Sof(C54)=Sof(C55)=Sof(C60)=Sof(H60)=Sof(C56)=Sof(H56)=
 Sof(C57)=Sof(H57)=Sof(C59)=Sof(H59)=Sof(C58)=Sof(C61)=Sof(H61A)=Sof(H61B)=
 Sof(H61C)=FVAR(1)
6.a Aromatic/amide H refined with riding coordinates:
 C48(H48), C46(H46), C7(H7), C33(H33), C6(H6), C2(H2), C28(H28), C9(H9),
 C32(H32), C45(H45), C39(H39), C5(H5), C13(H13), C35(H35), C20(H20), C49(H49),
 C29(H29), C3(H3), C16(H16), C41(H41), C12(H12), C15(H15), C22(H22), C26(H26),
 C25(H25), C36(H36), C38(H38), C42(H42), C19(H19), C10(H10), C44(H44), C51(H51),
  C52(H52), C31(H31), C69(H69), C68(H68), C18(H18), C65(H65), C23(H23),
 C66(H66), C60(H60), C56(H56), C57(H57), C59(H59), C60A(H60A), C59A(H59A),
 C57A(H57A), C56A(H56A)
6.b Idealised Me refined as rotating group:
 C70(H70A,H70B,H70C), C61(H61A,H61B,H61C), C61A(H61D,H61E,H61F)
;
_olex2_submission_special_instructions 'No special instructions were received'
_oxdiff_exptl_absorpt_empirical_details
;
Empirical correction (ABSPACK) includes:
- Absorption correction using spherical harmonics
- Frame scaling
;
_oxdiff_exptl_absorpt_empirical_full_max 1.277
_oxdiff_exptl_absorpt_empirical_full_min 0.788

loop_
_space_group_symop_operation_xyz
'x, y, z'
'-x+1/2, y+1/2, -z+1/2'
'-x, -y, -z'
'x-1/2, -y-1/2, z-1/2'

loop_
_atom_site_label
_atom_site_type_symbol
_atom_site_fract_x
_atom_site_fract_y
_atom_site_fract_z
_atom_site_U_iso_or_equiv
_atom_site_adp_type
_atom_site_occupancy
_atom_site_site_symmetry_order
_atom_site_calc_flag
_atom_site_refinement_flags_posn
_atom_site_refinement_flags_adp
_atom_site_refinement_flags_occupancy
_atom_site_disorder_assembly
_atom_site_disorder_group
Ru1 Ru 0.41372(2) 0.40449(2) 0.73440(2) 0.02538(8) Uani 1 1 d . U . . .
Ru2 Ru 0.56080(2) 0.40460(2) 0.79844(2) 0.02647(8) Uani 1 1 d D U . . .
Cl6 Cl 0.20036(8) 0.69929(6) 0.60016(5) 0.0581(3) Uani 1 1 d . U . . .
Cl1 Cl 0.60629(8) 0.15435(6) 1.03726(4) 0.0543(3) Uani 1 1 d . U . . .
Cl2 Cl 0.16617(9) 0.13554(6) 0.57924(5) 0.0616(3) Uani 1 1 d . U . . .
Cl8 Cl -0.02140(7) 0.41501(7) 0.86123(6) 0.0596(3) Uani 1 1 d . U . . .
Cl3 Cl 0.96042(8) 0.20806(6) 0.73038(8) 0.0714(4) Uani 1 1 d . U . . .
Cl7 Cl 0.71160(8) 0.63645(8) 1.02533(6) 0.0692(4) Uani 1 1 d . U . . .
Cl5 Cl 0.97681(8) 0.59118(7) 0.75344(8) 0.0759(4) Uani 1 1 d . U . . .
Cl4 Cl 0.37325(11) 0.39457(9) 0.41238(5) 0.0769(4) Uani 1 1 d . U . . .
S2 S -0.15303(8) 0.47946(9) 0.56123(6) 0.0717(4) Uani 1 1 d . U . . .
S1 S 1.0429(4) 0.3681(7) 1.0644(3) 0.108(2) Uani 0.503(16) 1 d D U P A 1
N2 N 0.39055(19) 0.30570(15) 0.74641(12) 0.0285(6) Uani 1 1 d . U . . .
N8 N 0.36189(18) 0.43042(15) 0.81169(12) 0.0274(6) Uani 1 1 d . U . . .
N6 N 0.45687(19) 0.50584(15) 0.72299(12) 0.0283(6) Uani 1 1 d . U . . .
N1 N 0.50288(18) 0.31146(15) 0.82258(12) 0.0277(6) Uani 1 1 d . U . . .
N7 N 0.50121(19) 0.45712(15) 0.85877(12) 0.0304(6) Uani 1 1 d . U . . .
N5 N 0.60361(19) 0.49295(15) 0.76549(12) 0.0294(6) Uani 1 1 d . U . . .
N4 N 0.4825(2) 0.37771(15) 0.66472(12) 0.0301(6) Uani 1 1 d . U . . .
N3 N 0.61005(19) 0.35405(15) 0.72825(13) 0.0302(6) Uani 1 1 d . U . . .
C47 C 0.2677(2) 0.42760(19) 0.82113(14) 0.0290(7) Uani 1 1 d . U . . .
C1 C 0.5347(2) 0.27506(18) 0.87424(15) 0.0287(7) Uani 1 1 d . U . . .
C48 C 0.2272(3) 0.3648(2) 0.82709(17) 0.0380(8) Uani 1 1 d . U . . .
H48 H 0.261014 0.324172 0.823102 0.046 Uiso 1 1 calc R . . . .
C46 C 0.4119(2) 0.45851(18) 0.85526(14) 0.0289(7) Uani 1 1 d . U . . .
H46 H 0.382796 0.480563 0.885253 0.035 Uiso 1 1 calc R . . . .
C34 C 0.3981(2) 0.55516(17) 0.69300(15) 0.0291(7) Uani 1 1 d . U . . .
C7 C 0.4410(2) 0.27739(18) 0.79042(14) 0.0286(7) Uani 1 1 d . U . . .
H7 H 0.431815 0.230571 0.798957 0.034 Uiso 1 1 calc R . . . .
C62 C 0.2970(2) 0.43488(19) 0.69537(15) 0.0321(7) Uani 1 1 d . U . . .
C40 C 0.5481(2) 0.5006(2) 0.90087(15) 0.0327(7) Uani 1 1 d . U . . .
C33 C 0.5400(2) 0.52762(18) 0.73371(15) 0.0303(7) Uani 1 1 d . U . . .
H33 H 0.555647 0.570406 0.717985 0.036 Uiso 1 1 calc R . . . .
C8 C 0.3364(2) 0.26290(18) 0.70784(15) 0.0297(7) Uani 1 1 d . U . . .
C27 C 0.6930(2) 0.51706(17) 0.76400(17) 0.0323(7) Uani 1 1 d . U . . .
C6 C 0.5915(3) 0.2197(2) 0.87282(16) 0.0386(8) Uani 1 1 d . U . . .
H6 H 0.614431 0.206691 0.837217 0.046 Uiso 1 1 calc R . . . .
C53 C 0.6665(15) 0.3821(13) 0.8518(10) 0.028(3) Uani 0.503(16) 1 d D U P A 1
C2 C 0.5026(3) 0.2945(2) 0.92630(16) 0.0369(8) Uani 1 1 d . U . . .
H2 H 0.464495 0.333195 0.927601 0.044 Uiso 1 1 calc R . . . .
C28 C 0.7483(3) 0.52567(19) 0.81489(19) 0.0397(8) Uani 1 1 d . U . . .
H28 H 0.726369 0.515885 0.851512 0.048 Uiso 1 1 calc R . . . .
C21 C 0.4550(3) 0.3840(2) 0.60450(15) 0.0340(7) Uani 1 1 d . U . . .
C9 C 0.3750(3) 0.2104(2) 0.67826(17) 0.0387(8) Uani 1 1 d . U . . .
H9 H 0.437501 0.201336 0.685201 0.046 Uiso 1 1 calc R . . . .
C32 C 0.7266(3) 0.5310(2) 0.71051(18) 0.0392(8) Uani 1 1 d . U . . .
H32 H 0.688994 0.524604 0.675759 0.047 Uiso 1 1 calc R . . . .
C64 C 0.1302(2) 0.4595(2) 0.65247(16) 0.0363(8) Uani 1 1 d . U . . .
C45 C 0.5480(3) 0.5699(2) 0.89137(18) 0.0420(9) Uani 1 1 d . U . . .
H45 H 0.513579 0.588591 0.858768 0.050 Uiso 1 1 calc R . . . .
C14 C 0.6946(2) 0.31798(18) 0.73023(16) 0.0320(7) Uani 1 1 d . U . . .
C39 C 0.3893(3) 0.5573(2) 0.63296(17) 0.0440(9) Uani 1 1 d . U . . .
H39 H 0.424072 0.527608 0.611185 0.053 Uiso 1 1 calc R . . . .
C5 C 0.6155(3) 0.1829(2) 0.92307(18) 0.0436(9) Uani 1 1 d . U . . .
H5 H 0.654772 0.144814 0.922199 0.052 Uiso 1 1 calc R . . . .
C63 C 0.2216(2) 0.44904(19) 0.67617(16) 0.0336(7) Uani 1 1 d . U . . .
C13 C 0.2449(2) 0.2763(2) 0.69720(16) 0.0349(8) Uani 1 1 d . U . . .
H13 H 0.218189 0.312767 0.716803 0.042 Uiso 1 1 calc R . . . .
C35 C 0.3489(3) 0.5987(2) 0.72440(18) 0.0406(9) Uani 1 1 d . U . . .
H35 H 0.356200 0.597947 0.765655 0.049 Uiso 1 1 calc R . . . .
C20 C 0.5655(2) 0.35362(18) 0.67638(15) 0.0308(7) Uani 1 1 d . U . . .
H20 H 0.594823 0.334683 0.645061 0.037 Uiso 1 1 calc R . . . .
C49 C 0.1375(3) 0.3604(2) 0.83883(18) 0.0419(9) Uani 1 1 d . U . . .
H49 H 0.109494 0.317244 0.842592 0.050 Uiso 1 1 calc R . . . .
C29 C 0.8359(3) 0.5487(2) 0.8118(2) 0.0479(10) Uani 1 1 d . U . . .
H29 H 0.874302 0.554824 0.846212 0.057 Uiso 1 1 calc R . . . .
C3 C 0.5257(3) 0.2579(2) 0.97653(17) 0.0402(8) Uani 1 1 d . U . . .
H3 H 0.503317 0.270980 1.012275 0.048 Uiso 1 1 calc R . . . .
C16 C 0.8559(3) 0.3172(2) 0.74765(19) 0.0405(9) Uani 1 1 d . U . . .
H16 H 0.910547 0.339964 0.759428 0.049 Uiso 1 1 calc R . . . .
C41 C 0.5969(3) 0.4733(2) 0.94911(16) 0.0423(9) Uani 1 1 d . U . . .
H41 H 0.596355 0.425428 0.955854 0.051 Uiso 1 1 calc R . . . .
C12 C 0.1926(3) 0.2362(2) 0.65777(16) 0.0385(8) Uani 1 1 d . U . . .
H12 H 0.129976 0.244582 0.650793 0.046 Uiso 1 1 calc R . . . .
C15 C 0.7745(2) 0.35107(19) 0.74737(17) 0.0359(8) Uani 1 1 d . U . . .
H15 H 0.773369 0.397548 0.759058 0.043 Uiso 1 1 calc R . . . .
C50 C 0.0904(2) 0.4196(2) 0.84489(18) 0.0404(9) Uani 1 1 d . U . . .
C37 C 0.2793(3) 0.64535(19) 0.63653(19) 0.0406(9) Uani 1 1 d . U . . .
C22 C 0.5135(3) 0.4107(2) 0.56659(18) 0.0470(10) Uani 1 1 d . U . . .
H22 H 0.571039 0.426757 0.581208 0.056 Uiso 1 1 calc R . . . .
C26 C 0.3686(3) 0.3641(2) 0.58298(17) 0.0406(9) Uani 1 1 d . U . . .
H26 H 0.326999 0.347759 0.608843 0.049 Uiso 1 1 calc R . . . .
C25 C 0.3437(3) 0.3681(3) 0.52383(18) 0.0490(10) Uani 1 1 d . U . . .
H25 H 0.285213 0.354467 0.508959 0.059 Uiso 1 1 calc R . . . .
C43 C 0.6471(3) 0.5838(3) 0.97702(18) 0.0472(10) Uani 1 1 d . U . . .
C36 C 0.2883(3) 0.6440(2) 0.6961(2) 0.0481(10) Uani 1 1 d . U . . .
H36 H 0.253537 0.673712 0.717849 0.058 Uiso 1 1 calc R . . . .
C38 C 0.3295(3) 0.6030(2) 0.60437(19) 0.0466(10) Uani 1 1 d . U . . .
H38 H 0.323498 0.604803 0.563120 0.056 Uiso 1 1 calc R . . . .
C42 C 0.6461(3) 0.5158(3) 0.98726(18) 0.0486(10) Uani 1 1 d . U . . .
H42 H 0.679090 0.497419 1.020546 0.058 Uiso 1 1 calc R . . . .
C19 C 0.6969(3) 0.2498(2) 0.7143(2) 0.0519(11) Uani 1 1 d . U . . .
H19 H 0.642289 0.226493 0.703438 0.062 Uiso 1 1 calc R . . . .
C10 C 0.3234(3) 0.1710(2) 0.63875(19) 0.0464(9) Uani 1 1 d . U . . .
H10 H 0.349903 0.135087 0.618369 0.056 Uiso 1 1 calc R . . . .
C30 C 0.8667(3) 0.5627(2) 0.7577(2) 0.0502(11) Uani 1 1 d . U . . .
C44 C 0.5985(3) 0.6129(2) 0.9297(2) 0.0504(10) Uani 1 1 d . U . . .
H44 H 0.599551 0.660829 0.923379 0.060 Uiso 1 1 calc R . . . .
C51 C 0.1288(3) 0.4825(2) 0.8396(2) 0.0497(10) Uani 1 1 d . U . . .
H51 H 0.094742 0.522860 0.844343 0.060 Uiso 1 1 calc R . . . .
C52 C 0.2181(3) 0.4866(2) 0.8272(2) 0.0447(9) Uani 1 1 d . U . . .
H52 H 0.245298 0.529980 0.822773 0.054 Uiso 1 1 calc R . . . .
C11 C 0.2323(3) 0.1847(2) 0.62930(17) 0.0414(9) Uani 1 1 d . U . . .
C17 C 0.8563(3) 0.2496(2) 0.7305(2) 0.0486(10) Uani 1 1 d . U . . .
C4 C 0.5813(3) 0.2024(2) 0.97405(16) 0.0379(8) Uani 1 1 d . U . . .
C54 C 0.7258(10) 0.3724(8) 0.8883(6) 0.027(2) Uani 0.503(16) 1 d D U P A 1
C31 C 0.8138(3) 0.5540(2) 0.7072(2) 0.0498(10) Uani 1 1 d . U . . .
H31 H 0.836232 0.563444 0.670680 0.060 Uiso 1 1 calc R . . . .
C69 C 0.1091(3) 0.5054(2) 0.60681(19) 0.0454(9) Uani 1 1 d . U . . .
H69 H 0.155273 0.533184 0.593255 0.054 Uiso 1 1 calc R . . . .
C68 C 0.0223(3) 0.5113(3) 0.5810(2) 0.0497(10) Uani 1 1 d . U . . .
H68 H 0.009431 0.542539 0.549982 0.060 Uiso 1 1 calc R . . . .
C18 C 0.7781(3) 0.2152(2) 0.7142(3) 0.0648(15) Uani 1 1 d . U . . .
H18 H 0.779535 0.168597 0.702932 0.078 Uiso 1 1 calc R . . . .
C24 C 0.4046(3) 0.3920(3) 0.48702(18) 0.0552(12) Uani 1 1 d . U . . .
C65 C 0.0596(3) 0.4218(3) 0.6724(2) 0.0494(10) Uani 1 1 d . U . . .
H65 H 0.071042 0.392191 0.704717 0.059 Uiso 1 1 calc R . . . .
C67 C -0.0454(3) 0.4714(3) 0.60051(19) 0.0495(10) Uani 1 1 d . U . . .
C23 C 0.4886(3) 0.4141(3) 0.5073(2) 0.0593(13) Uani 1 1 d . U . . .
H23 H 0.529102 0.431556 0.481222 0.071 Uiso 1 1 calc R . . . .
C55 C 0.8023(10) 0.3675(6) 0.9306(6) 0.034(2) Uani 0.503(16) 1 d D U P A 1
C66 C -0.0272(3) 0.4267(3) 0.6460(2) 0.0571(12) Uani 1 1 d . U . . .
H66 H -0.073816 0.399192 0.659297 0.069 Uiso 1 1 calc R . . . .
C60 C 0.8418(8) 0.3079(7) 0.9459(6) 0.054(3) Uani 0.503(16) 1 d D U P A 1
H60 H 0.818537 0.266789 0.928844 0.064 Uiso 0.503(16) 1 calc R . P A 1
C56 C 0.8330(8) 0.4289(7) 0.9602(6) 0.044(3) Uani 0.503(16) 1 d D U P A 1
H56 H 0.802084 0.470568 0.951761 0.053 Uiso 0.503(16) 1 calc R . P A 1
C57 C 0.9060(8) 0.4285(8) 1.0004(6) 0.057(3) Uani 0.503(16) 1 d D U P A 1
H57 H 0.927390 0.469115 1.019306 0.068 Uiso 0.503(16) 1 calc R . P A 1
C59 C 0.9176(8) 0.3051(7) 0.9869(6) 0.061(3) Uani 0.503(16) 1 d D U P A 1
H59 H 0.946438 0.262883 0.996427 0.074 Uiso 0.503(16) 1 calc R . P A 1
C58 C 0.9479(9) 0.3642(9) 1.0123(6) 0.060(3) Uani 0.503(16) 1 d D U P A 1
C70 C -0.2109(4) 0.4068(4) 0.5836(3) 0.096(2) Uani 1 1 d . U . . .
H70A H -0.270275 0.404500 0.562226 0.145 Uiso 1 1 calc GR . . . .
H70B H -0.218112 0.409847 0.625372 0.145 Uiso 1 1 calc GR . . . .
H70C H -0.176589 0.365645 0.575704 0.145 Uiso 1 1 calc GR . . . .
C61 C 1.0950(14) 0.2843(10) 1.0559(10) 0.120(7) Uani 0.503(16) 1 d D U P A 1
H61A H 1.103433 0.276408 1.014800 0.180 Uiso 0.503(16) 1 calc GR . P A 1
H61B H 1.055938 0.248699 1.069948 0.180 Uiso 0.503(16) 1 calc GR . P A 1
H61C H 1.153415 0.283028 1.078505 0.180 Uiso 0.503(16) 1 calc GR . P A 1
C53A C 0.6683(14) 0.3709(13) 0.8470(11) 0.031(4) Uani 0.497(16) 1 d D U P A 2
C54A C 0.7322(11) 0.3583(10) 0.8802(8) 0.044(4) Uani 0.497(16) 1 d D U P A 2
C55A C 0.8063(11) 0.3482(9) 0.9246(8) 0.055(3) Uani 0.497(16) 1 d D U P A 2
C60A C 0.8567(9) 0.2926(7) 0.9287(6) 0.056(3) Uani 0.497(16) 1 d D U P A 2
H60A H 0.839775 0.255934 0.903200 0.068 Uiso 0.497(16) 1 calc R . P A 2
C59A C 0.9342(8) 0.2831(7) 0.9680(6) 0.062(3) Uani 0.497(16) 1 d D U P A 2
H59A H 0.968533 0.242220 0.967755 0.074 Uiso 0.497(16) 1 calc R . P A 2
C58A C 0.9571(9) 0.3340(9) 1.0056(6) 0.065(3) Uani 0.497(16) 1 d D U P A 2
C57A C 0.9106(8) 0.3974(9) 1.0047(6) 0.057(3) Uani 0.497(16) 1 d D U P A 2
H57A H 0.929647 0.433909 1.029844 0.068 Uiso 0.497(16) 1 calc R . P A 2
C56A C 0.8349(10) 0.4031(9) 0.9648(7) 0.058(3) Uani 0.497(16) 1 d D U P A 2
H56A H 0.801074 0.444257 0.963929 0.070 Uiso 0.497(16) 1 calc R . P A 2
S1A S 1.0530(3) 0.3278(7) 1.0579(2) 0.097(2) Uani 0.497(16) 1 d D U P A 2
C61A C 1.1146(10) 0.2569(9) 1.0301(8) 0.088(5) Uani 0.497(16) 1 d D U P A 2
H61D H 1.122182 0.264234 0.988789 0.132 Uiso 0.497(16) 1 calc GR . P A 2
H61E H 1.081194 0.214431 1.034878 0.132 Uiso 0.497(16) 1 calc GR . P A 2
H61F H 1.173772 0.253596 1.051606 0.132 Uiso 0.497(16) 1 calc GR . P A 2

loop_
_atom_site_aniso_label
_atom_site_aniso_U_11
_atom_site_aniso_U_22
_atom_site_aniso_U_33
_atom_site_aniso_U_23
_atom_site_aniso_U_13
_atom_site_aniso_U_12
Ru1 0.02396(13) 0.02815(14) 0.02371(13) 0.00080(9) -0.00022(9) 0.00098(9)
Ru2 0.02424(13) 0.02880(14) 0.02584(14) 0.00052(9) -0.00134(10) -0.00009(9)
Cl6 0.0612(7) 0.0424(5) 0.0676(7) 0.0025(5) -0.0148(5) 0.0222(5)
Cl1 0.0693(7) 0.0563(6) 0.0356(5) 0.0139(4) -0.0072(5) 0.0055(5)
Cl2 0.0634(7) 0.0565(7) 0.0604(7) -0.0125(5) -0.0219(5) -0.0155(5)
Cl8 0.0292(5) 0.0781(8) 0.0732(8) -0.0036(6) 0.0140(5) -0.0042(5)
Cl3 0.0381(5) 0.0389(6) 0.1383(13) -0.0021(7) 0.0136(7) 0.0104(4)
Cl7 0.0491(6) 0.0955(10) 0.0620(7) -0.0413(7) -0.0012(5) -0.0183(6)
Cl5 0.0338(5) 0.0671(8) 0.1243(12) 0.0312(8) -0.0081(6) -0.0165(5)
Cl4 0.0806(9) 0.1219(13) 0.0274(5) 0.0110(6) -0.0016(5) 0.0001(8)
S2 0.0368(6) 0.1097(12) 0.0662(8) 0.0094(8) -0.0108(5) 0.0059(6)
S1 0.060(2) 0.162(6) 0.093(3) -0.021(3) -0.042(2) 0.005(3)
N2 0.0286(14) 0.0302(14) 0.0261(13) 0.0003(11) -0.0013(11) -0.0002(11)
N8 0.0229(13) 0.0320(14) 0.0274(13) -0.0016(11) 0.0021(10) 0.0002(11)
N6 0.0259(13) 0.0288(14) 0.0301(14) 0.0035(11) 0.0020(11) 0.0009(11)
N1 0.0253(13) 0.0298(14) 0.0275(13) 0.0020(11) -0.0018(10) -0.0024(11)
N7 0.0280(14) 0.0355(15) 0.0274(14) -0.0035(12) 0.0002(11) -0.0023(12)
N5 0.0265(13) 0.0290(14) 0.0325(15) -0.0002(11) 0.0016(11) -0.0010(11)
N4 0.0337(15) 0.0321(15) 0.0248(13) 0.0021(11) 0.0035(11) 0.0048(12)
N3 0.0290(14) 0.0313(15) 0.0303(14) 0.0005(12) 0.0029(11) 0.0039(12)
C47 0.0242(15) 0.0386(18) 0.0242(15) -0.0010(14) 0.0013(12) -0.0009(13)
C1 0.0256(15) 0.0306(17) 0.0292(16) 0.0038(13) -0.0023(13) -0.0049(13)
C48 0.0353(18) 0.039(2) 0.040(2) 0.0000(16) 0.0062(15) -0.0018(16)
C46 0.0275(15) 0.0340(17) 0.0253(15) -0.0016(13) 0.0034(12) -0.0013(13)
C34 0.0272(16) 0.0251(16) 0.0348(17) 0.0039(13) 0.0013(13) 0.0000(13)
C7 0.0264(15) 0.0304(17) 0.0289(16) 0.0011(13) 0.0017(12) -0.0012(13)
C62 0.0323(17) 0.0342(18) 0.0293(17) -0.0012(14) -0.0011(13) -0.0007(14)
C40 0.0277(16) 0.0430(19) 0.0274(16) -0.0096(14) 0.0027(13) -0.0047(15)
C33 0.0321(16) 0.0298(17) 0.0291(17) -0.0001(13) 0.0037(13) 0.0014(14)
C8 0.0305(16) 0.0313(17) 0.0264(16) 0.0023(13) -0.0035(13) -0.0069(14)
C27 0.0285(16) 0.0246(16) 0.0432(19) 0.0015(14) -0.0015(14) -0.0011(13)
C6 0.042(2) 0.042(2) 0.0301(18) 0.0002(15) -0.0040(15) 0.0108(17)
C53 0.029(4) 0.025(6) 0.029(5) -0.003(4) 0.004(3) 0.000(4)
C2 0.0367(19) 0.039(2) 0.0358(18) 0.0040(15) 0.0059(15) 0.0030(16)
C28 0.0357(19) 0.0317(19) 0.050(2) -0.0016(16) -0.0067(16) -0.0006(15)
C21 0.0390(19) 0.0383(19) 0.0247(16) 0.0022(14) 0.0031(14) 0.0054(16)
C9 0.0359(19) 0.0363(19) 0.043(2) -0.0041(16) -0.0025(16) -0.0029(16)
C32 0.0308(18) 0.038(2) 0.048(2) 0.0091(17) 0.0000(16) -0.0011(15)
C64 0.0305(17) 0.044(2) 0.0335(18) -0.0039(15) -0.0037(14) 0.0025(15)
C45 0.041(2) 0.042(2) 0.042(2) -0.0113(17) -0.0012(17) 0.0006(17)
C14 0.0304(17) 0.0297(17) 0.0363(18) 0.0030(14) 0.0054(14) 0.0040(14)
C39 0.045(2) 0.051(2) 0.0373(19) 0.0113(18) 0.0123(17) 0.0181(19)
C5 0.048(2) 0.043(2) 0.039(2) 0.0017(17) -0.0060(17) 0.0115(18)
C63 0.0301(17) 0.0372(19) 0.0327(18) -0.0005(15) -0.0035(14) 0.0013(14)
C13 0.0311(17) 0.0396(19) 0.0333(18) 0.0039(15) -0.0010(14) -0.0031(15)
C35 0.046(2) 0.036(2) 0.038(2) -0.0069(16) -0.0033(17) 0.0084(16)
C20 0.0347(17) 0.0297(17) 0.0288(16) -0.0014(13) 0.0067(13) 0.0025(14)
C49 0.0362(19) 0.049(2) 0.041(2) -0.0002(18) 0.0052(16) -0.0100(17)
C29 0.037(2) 0.036(2) 0.068(3) 0.0023(19) -0.0160(19) -0.0025(17)
C3 0.044(2) 0.046(2) 0.0308(18) 0.0040(16) 0.0049(16) -0.0002(17)
C16 0.0332(18) 0.0348(19) 0.054(2) 0.0013(17) 0.0068(17) -0.0003(15)
C41 0.042(2) 0.056(2) 0.0290(18) -0.0028(17) 0.0005(15) -0.0025(18)
C12 0.0320(18) 0.046(2) 0.0355(19) 0.0061(16) -0.0085(15) -0.0086(16)
C15 0.0328(17) 0.0321(18) 0.043(2) 0.0001(15) 0.0063(15) 0.0001(14)
C50 0.0255(17) 0.057(2) 0.039(2) -0.0011(18) 0.0035(15) -0.0020(16)
C37 0.040(2) 0.0286(18) 0.051(2) 0.0030(16) -0.0044(17) 0.0048(15)
C22 0.041(2) 0.067(3) 0.034(2) 0.0095(19) 0.0042(16) -0.0004(19)
C26 0.044(2) 0.048(2) 0.0299(18) 0.0000(16) 0.0026(15) -0.0015(18)
C25 0.051(2) 0.063(3) 0.0323(19) 0.0009(19) -0.0024(17) 0.000(2)
C43 0.0316(19) 0.072(3) 0.038(2) -0.023(2) 0.0040(16) -0.0094(19)
C36 0.050(2) 0.039(2) 0.054(2) -0.0112(18) -0.0036(19) 0.0175(19)
C38 0.049(2) 0.052(2) 0.039(2) 0.0134(18) 0.0048(18) 0.0138(19)
C42 0.042(2) 0.073(3) 0.0303(19) -0.0093(19) -0.0027(16) -0.001(2)
C19 0.036(2) 0.033(2) 0.086(3) -0.007(2) 0.001(2) -0.0002(17)
C10 0.050(2) 0.039(2) 0.049(2) -0.0100(18) -0.0016(19) -0.0022(18)
C30 0.0312(19) 0.039(2) 0.079(3) 0.012(2) -0.0041(19) -0.0056(17)
C44 0.047(2) 0.047(2) 0.057(3) -0.018(2) 0.0081(19) -0.0057(19)
C51 0.035(2) 0.052(2) 0.063(3) 0.001(2) 0.0097(19) 0.0062(18)
C52 0.0325(19) 0.040(2) 0.063(3) 0.0012(19) 0.0093(18) -0.0004(16)
C11 0.045(2) 0.040(2) 0.038(2) 0.0006(16) -0.0083(16) -0.0122(17)
C17 0.0346(19) 0.033(2) 0.079(3) 0.002(2) 0.010(2) 0.0057(16)
C4 0.042(2) 0.039(2) 0.0304(17) 0.0063(15) -0.0077(15) -0.0036(16)
C54 0.025(4) 0.031(5) 0.025(4) -0.006(3) 0.003(3) 0.000(3)
C31 0.037(2) 0.050(2) 0.063(3) 0.018(2) 0.0053(19) -0.0034(18)
C69 0.0356(19) 0.049(2) 0.050(2) 0.0035(19) -0.0041(17) 0.0027(18)
C68 0.041(2) 0.058(3) 0.049(2) 0.005(2) -0.0053(18) 0.0072(19)
C18 0.043(2) 0.029(2) 0.123(5) -0.014(2) 0.009(3) 0.0044(18)
C24 0.060(3) 0.078(3) 0.0276(19) 0.006(2) 0.0024(18) 0.005(2)
C65 0.036(2) 0.068(3) 0.044(2) 0.010(2) -0.0005(17) 0.000(2)
C67 0.0330(19) 0.069(3) 0.046(2) -0.002(2) -0.0036(17) 0.0041(19)
C23 0.054(3) 0.092(4) 0.034(2) 0.015(2) 0.0108(19) 0.004(2)
C55 0.030(4) 0.039(5) 0.033(4) -0.002(4) -0.002(3) -0.006(4)
C66 0.033(2) 0.085(3) 0.054(3) 0.011(2) 0.0033(19) -0.003(2)
C60 0.046(5) 0.054(5) 0.058(6) 0.010(5) -0.015(5) -0.002(4)
C56 0.033(4) 0.051(5) 0.049(5) -0.008(5) 0.001(3) -0.009(4)
C57 0.044(5) 0.069(6) 0.056(5) -0.003(5) -0.003(4) -0.010(5)
C59 0.054(5) 0.062(5) 0.064(6) 0.004(5) -0.019(5) -0.004(5)
C58 0.052(5) 0.068(6) 0.057(5) 0.000(5) -0.014(4) -0.001(5)
C70 0.051(3) 0.153(7) 0.083(5) 0.011(4) -0.009(3) -0.013(4)
C61 0.101(11) 0.109(10) 0.140(14) 0.065(9) -0.056(10) 0.012(8)
C53A 0.026(4) 0.032(8) 0.034(6) 0.002(5) 0.000(4) -0.008(4)
C54A 0.025(4) 0.060(8) 0.046(7) 0.016(6) 0.004(4) -0.002(5)
C55A 0.034(5) 0.077(7) 0.054(6) 0.018(5) -0.003(4) -0.008(5)
C60A 0.047(5) 0.059(6) 0.062(6) 0.010(5) -0.003(4) 0.003(4)
C59A 0.064(6) 0.063(6) 0.056(6) 0.012(4) -0.002(4) -0.003(5)
C58A 0.051(5) 0.078(7) 0.063(6) 0.005(5) -0.005(4) -0.001(5)
C57A 0.044(5) 0.071(6) 0.055(5) -0.010(6) 0.001(4) 0.000(5)
C56A 0.047(5) 0.074(7) 0.055(6) -0.002(6) 0.008(4) 0.002(5)
S1A 0.055(2) 0.164(7) 0.068(2) -0.003(3) -0.0205(16) 0.019(3)
C61A 0.050(6) 0.088(9) 0.127(12) 0.031(8) 0.016(7) -0.005(6)

loop_
_atom_type_symbol
_atom_type_description
_atom_type_scat_dispersion_real
_atom_type_scat_dispersion_imag
_atom_type_scat_source
C C 0.0181 0.0091 'International Tables Vol C Tables 4.2.6.8 and 6.1.1.4'
H H 0.0000 0.0000 'International Tables Vol C Tables 4.2.6.8 and 6.1.1.4'
Cl Cl 0.3639 0.7018 'International Tables Vol C Tables 4.2.6.8 and 6.1.1.4'
N N 0.0311 0.0180 'International Tables Vol C Tables 4.2.6.8 and 6.1.1.4'
Ru Ru 0.0552 3.2960 'International Tables Vol C Tables 4.2.6.8 and 6.1.1.4'
S S 0.3331 0.5567 'International Tables Vol C Tables 4.2.6.8 and 6.1.1.4'

loop_
_geom_angle_atom_site_label_1
_geom_angle_atom_site_label_2
_geom_angle_atom_site_label_3
_geom_angle
_geom_angle_site_symmetry_1
_geom_angle_site_symmetry_3
_geom_angle_publ_flag
N2 Ru1 Ru2 94.08(8) . . ?
N2 Ru1 N8 92.15(12) . . ?
N2 Ru1 N6 172.26(11) . . ?
N2 Ru1 N4 87.93(12) . . ?
N8 Ru1 Ru2 82.12(8) . . ?
N8 Ru1 N6 90.89(11) . . ?
N6 Ru1 Ru2 79.29(8) . . ?
N4 Ru1 Ru2 89.61(8) . . ?
N4 Ru1 N8 171.71(11) . . ?
N4 Ru1 N6 88.04(12) . . ?
C62 Ru1 Ru2 161.18(11) . . ?
C62 Ru1 N2 101.47(13) . . ?
C62 Ru1 N8 86.73(13) . . ?
C62 Ru1 N6 85.80(13) . . ?
C62 Ru1 N4 101.38(13) . . ?
N1 Ru2 Ru1 78.50(7) . . ?
N7 Ru2 Ru1 89.67(8) . . ?
N7 Ru2 N1 92.67(12) . . ?
N7 Ru2 N5 89.60(12) . . ?
N7 Ru2 N3 172.88(11) . . ?
N5 Ru2 Ru1 93.79(8) . . ?
N5 Ru2 N1 171.94(11) . . ?
N5 Ru2 N3 88.42(12) . . ?
N3 Ru2 Ru1 83.63(8) . . ?
N3 Ru2 N1 88.38(11) . . ?
C53 Ru2 Ru1 166.4(8) . . ?
C53 Ru2 N1 88.1(9) . . ?
C53 Ru2 N7 93.3(8) . . ?
C53 Ru2 N5 99.5(9) . . ?
C53 Ru2 N3 93.7(8) . . ?
C53A Ru2 Ru1 160.6(8) . . ?
C53A Ru2 N1 83.9(9) . . ?
C53A Ru2 N7 99.3(8) . . ?
C53A Ru2 N5 103.4(9) . . ?
C53A Ru2 N3 87.8(8) . . ?
C70 S2 C67 102.8(3) . . ?
C58 S1 C61 102.1(8) . . ?
C7 N2 Ru1 114.6(2) . . ?
C7 N2 C8 119.2(3) . . ?
C8 N2 Ru1 125.5(2) . . ?
C47 N8 Ru1 124.0(2) . . ?
C46 N8 Ru1 122.1(2) . . ?
C46 N8 C47 113.5(3) . . ?
C34 N6 Ru1 120.6(2) . . ?
C33 N6 Ru1 125.0(2) . . ?
C33 N6 C34 113.6(3) . . ?
C1 N1 Ru2 122.1(2) . . ?
C7 N1 Ru2 124.8(2) . . ?
C7 N1 C1 112.7(3) . . ?
C46 N7 Ru2 117.9(2) . . ?
C46 N7 C40 117.5(3) . . ?
C40 N7 Ru2 124.0(2) . . ?
C33 N5 Ru2 114.2(2) . . ?
C33 N5 C27 116.5(3) . . ?
C27 N5 Ru2 128.5(2) . . ?
C21 N4 Ru1 128.4(2) . . ?
C20 N4 Ru1 116.7(2) . . ?
C20 N4 C21 114.8(3) . . ?
C14 N3 Ru2 124.7(2) . . ?
C20 N3 Ru2 121.6(2) . . ?
C20 N3 C14 113.6(3) . . ?
C48 C47 N8 119.2(3) . . ?
C48 C47 C52 119.4(3) . . ?
C52 C47 N8 121.2(3) . . ?
C6 C1 N1 122.3(3) . . ?
C6 C1 C2 119.6(3) . . ?
C2 C1 N1 118.1(3) . . ?
C47 C48 H48 119.7 . . ?
C47 C48 C49 120.6(4) . . ?
C49 C48 H48 119.7 . . ?
N8 C46 N7 122.7(3) . . ?
N8 C46 H46 118.7 . . ?
N7 C46 H46 118.7 . . ?
C39 C34 N6 120.5(3) . . ?
C35 C34 N6 119.5(3) . . ?
C35 C34 C39 119.9(3) . . ?
N2 C7 H7 118.5 . . ?
N1 C7 N2 123.0(3) . . ?
N1 C7 H7 118.5 . . ?
C63 C62 Ru1 172.7(3) . . ?
C45 C40 N7 119.0(3) . . ?
C45 C40 C41 120.2(4) . . ?
C41 C40 N7 120.8(4) . . ?
N6 C33 N5 123.8(3) . . ?
N6 C33 H33 118.1 . . ?
N5 C33 H33 118.1 . . ?
C9 C8 N2 120.5(3) . . ?
C9 C8 C13 119.6(3) . . ?
C13 C8 N2 119.9(3) . . ?
C28 C27 N5 121.1(3) . . ?
C28 C27 C32 119.5(3) . . ?
C32 C27 N5 119.5(3) . . ?
C1 C6 H6 119.8 . . ?
C1 C6 C5 120.5(4) . . ?
C5 C6 H6 119.8 . . ?
C54 C53 Ru2 173(2) . . ?
C1 C2 H2 119.8 . . ?
C1 C2 C3 120.4(4) . . ?
C3 C2 H2 119.8 . . ?
C27 C28 H28 120.2 . . ?
C29 C28 C27 119.5(4) . . ?
C29 C28 H28 120.2 . . ?
C22 C21 N4 120.1(4) . . ?
C22 C21 C26 119.3(4) . . ?
C26 C21 N4 120.6(3) . . ?
C8 C9 H9 119.7 . . ?
C10 C9 C8 120.5(4) . . ?
C10 C9 H9 119.7 . . ?
C27 C32 H32 119.4 . . ?
C31 C32 C27 121.2(4) . . ?
C31 C32 H32 119.4 . . ?
C69 C64 C63 121.7(4) . . ?
C65 C64 C63 121.0(4) . . ?
C65 C64 C69 117.2(4) . . ?
C40 C45 H45 120.0 . . ?
C40 C45 C44 120.0(4) . . ?
C44 C45 H45 120.0 . . ?
C15 C14 N3 120.6(3) . . ?
C19 C14 N3 120.2(3) . . ?
C19 C14 C15 119.2(3) . . ?
C34 C39 H39 119.9 . . ?
C34 C39 C38 120.1(4) . . ?
C38 C39 H39 119.9 . . ?
C6 C5 H5 120.6 . . ?
C4 C5 C6 118.9(4) . . ?
C4 C5 H5 120.6 . . ?
C62 C63 C64 174.9(4) . . ?
C8 C13 H13 120.0 . . ?
C8 C13 C12 119.9(4) . . ?
C12 C13 H13 120.0 . . ?
C34 C35 H35 119.9 . . ?
C34 C35 C36 120.2(4) . . ?
C36 C35 H35 119.9 . . ?
N4 C20 H20 117.5 . . ?
N3 C20 N4 125.0(3) . . ?
N3 C20 H20 117.5 . . ?
C48 C49 H49 120.7 . . ?
C50 C49 C48 118.6(4) . . ?
C50 C49 H49 120.7 . . ?
C28 C29 H29 120.4 . . ?
C28 C29 C30 119.3(4) . . ?
C30 C29 H29 120.4 . . ?
C2 C3 H3 120.4 . . ?
C4 C3 C2 119.1(4) . . ?
C4 C3 H3 120.4 . . ?
C15 C16 H16 120.6 . . ?
C17 C16 H16 120.6 . . ?
C17 C16 C15 118.8(4) . . ?
C40 C41 H41 120.1 . . ?
C42 C41 C40 119.8(4) . . ?
C42 C41 H41 120.1 . . ?
C13 C12 H12 120.4 . . ?
C11 C12 C13 119.3(4) . . ?
C11 C12 H12 120.4 . . ?
C14 C15 H15 119.6 . . ?
C16 C15 C14 120.8(4) . . ?
C16 C15 H15 119.6 . . ?
C49 C50 Cl8 119.1(3) . . ?
C51 C50 Cl8 118.8(3) . . ?
C51 C50 C49 122.1(4) . . ?
C36 C37 Cl6 120.2(3) . . ?
C36 C37 C38 121.0(4) . . ?
C38 C37 Cl6 118.8(3) . . ?
C21 C22 H22 119.8 . . ?
C21 C22 C23 120.4(4) . . ?
C23 C22 H22 119.8 . . ?
C21 C26 H26 120.0 . . ?
C25 C26 C21 120.0(4) . . ?
C25 C26 H26 120.0 . . ?
C26 C25 H25 120.4 . . ?
C24 C25 C26 119.3(4) . . ?
C24 C25 H25 120.4 . . ?
C42 C43 Cl7 118.8(4) . . ?
C42 C43 C44 122.0(4) . . ?
C44 C43 Cl7 119.2(4) . . ?
C35 C36 H36 120.3 . . ?
C37 C36 C35 119.4(4) . . ?
C37 C36 H36 120.3 . . ?
C39 C38 H38 120.4 . . ?
C37 C38 C39 119.2(4) . . ?
C37 C38 H38 120.4 . . ?
C41 C42 H42 120.2 . . ?
C43 C42 C41 119.7(4) . . ?
C43 C42 H42 120.2 . . ?
C14 C19 H19 119.7 . . ?
C14 C19 C18 120.7(4) . . ?
C18 C19 H19 119.7 . . ?
C9 C10 H10 120.5 . . ?
C9 C10 C11 119.0(4) . . ?
C11 C10 H10 120.5 . . ?
C29 C30 Cl5 119.5(4) . . ?
C31 C30 Cl5 118.4(4) . . ?
C31 C30 C29 122.1(4) . . ?
C45 C44 H44 120.9 . . ?
C43 C44 C45 118.3(4) . . ?
C43 C44 H44 120.9 . . ?
C50 C51 H51 120.5 . . ?
C50 C51 C52 119.1(4) . . ?
C52 C51 H51 120.5 . . ?
C47 C52 C51 120.1(4) . . ?
C47 C52 H52 119.9 . . ?
C51 C52 H52 119.9 . . ?
C12 C11 Cl2 118.8(3) . . ?
C12 C11 C10 121.7(4) . . ?
C10 C11 Cl2 119.5(3) . . ?
C16 C17 Cl3 117.9(3) . . ?
C18 C17 Cl3 120.4(3) . . ?
C18 C17 C16 121.7(4) . . ?
C5 C4 Cl1 119.7(3) . . ?
C3 C4 Cl1 118.7(3) . . ?
C3 C4 C5 121.6(4) . . ?
C53 C54 C55 174(2) . . ?
C32 C31 H31 120.8 . . ?
C30 C31 C32 118.4(4) . . ?
C30 C31 H31 120.8 . . ?
C64 C69 H69 119.3 . . ?
C68 C69 C64 121.5(4) . . ?
C68 C69 H69 119.3 . . ?
C69 C68 H68 120.1 . . ?
C67 C68 C69 119.7(4) . . ?
C67 C68 H68 120.1 . . ?
C19 C18 H18 120.6 . . ?
C17 C18 C19 118.9(4) . . ?
C17 C18 H18 120.6 . . ?
C25 C24 Cl4 118.7(4) . . ?
C23 C24 Cl4 119.5(4) . . ?
C23 C24 C25 121.8(4) . . ?
C64 C65 H65 119.3 . . ?
C66 C65 C64 121.4(4) . . ?
C66 C65 H65 119.3 . . ?
C68 C67 S2 115.9(3) . . ?
C68 C67 C66 120.2(4) . . ?
C66 C67 S2 123.8(4) . . ?
C22 C23 H23 120.5 . . ?
C24 C23 C22 119.1(4) . . ?
C24 C23 H23 120.5 . . ?
C60 C55 C54 122.8(10) . . ?
C60 C55 C56 119.0(9) . . ?
C56 C55 C54 118.0(9) . . ?
C65 C66 H66 120.1 . . ?
C67 C66 C65 119.8(4) . . ?
C67 C66 H66 120.1 . . ?
C55 C60 H60 119.3 . . ?
C55 C60 C59 121.3(11) . . ?
C59 C60 H60 119.3 . . ?
C55 C56 H56 119.3 . . ?
C57 C56 C55 121.4(11) . . ?
C57 C56 H56 119.3 . . ?
C56 C57 H57 121.7 . . ?
C56 C57 C58 116.6(10) . . ?
C58 C57 H57 121.7 . . ?
C60 C59 H59 120.8 . . ?
C58 C59 C60 118.4(11) . . ?
C58 C59 H59 120.8 . . ?
C57 C58 S1 113.9(9) . . ?
C59 C58 S1 123.1(11) . . ?
C59 C58 C57 123.0(9) . . ?
S2 C70 H70A 109.5 . . ?
S2 C70 H70B 109.5 . . ?
S2 C70 H70C 109.5 . . ?
H70A C70 H70B 109.5 . . ?
H70A C70 H70C 109.5 . . ?
H70B C70 H70C 109.5 . . ?
S1 C61 H61A 109.5 . . ?
S1 C61 H61B 109.5 . . ?
S1 C61 H61C 109.5 . . ?
H61A C61 H61B 109.5 . . ?
H61A C61 H61C 109.5 . . ?
H61B C61 H61C 109.5 . . ?
C54A C53A Ru2 172(2) . . ?
C53A C54A C55A 174(2) . . ?
C54A C55A C56A 120.8(12) . . ?
C60A C55A C54A 123.8(13) . . ?
C60A C55A C56A 115.1(10) . . ?
C55A C60A H60A 117.2 . . ?
C55A C60A C59A 125.6(12) . . ?
C59A C60A H60A 117.2 . . ?
C60A C59A H59A 121.2 . . ?
C58A C59A C60A 117.6(12) . . ?
C58A C59A H59A 121.2 . . ?
C59A C58A C57A 122.6(10) . . ?
C59A C58A S1A 121.9(11) . . ?
C57A C58A S1A 115.4(10) . . ?
C58A C57A H57A 121.8 . . ?
C56A C57A C58A 116.5(11) . . ?
C56A C57A H57A 121.8 . . ?
C55A C56A H56A 118.8 . . ?
C57A C56A C55A 122.5(12) . . ?
C57A C56A H56A 118.8 . . ?
C58A S1A C61A 102.3(8) . . ?
S1A C61A H61D 109.5 . . ?
S1A C61A H61E 109.5 . . ?
S1A C61A H61F 109.5 . . ?
H61D C61A H61E 109.5 . . ?
H61D C61A H61F 109.5 . . ?
H61E C61A H61F 109.5 . . ?

loop_
_geom_bond_atom_site_label_1
_geom_bond_atom_site_label_2
_geom_bond_distance
_geom_bond_site_symmetry_2
_geom_bond_publ_flag
Ru1 Ru2 2.5468(3) . ?
Ru1 N2 1.989(3) . ?
Ru1 N8 2.064(3) . ?
Ru1 N6 2.110(3) . ?
Ru1 N4 2.044(3) . ?
Ru1 C62 1.987(4) . ?
Ru2 N1 2.112(3) . ?
Ru2 N7 1.996(3) . ?
Ru2 N5 2.014(3) . ?
Ru2 N3 2.082(3) . ?
Ru2 C53 1.972(9) . ?
Ru2 C53A 1.995(9) . ?
Cl6 C37 1.747(4) . ?
Cl1 C4 1.752(4) . ?
Cl2 C11 1.748(4) . ?
Cl8 C50 1.742(4) . ?
Cl3 C17 1.754(4) . ?
Cl7 C43 1.750(4) . ?
Cl5 C30 1.746(4) . ?
Cl4 C24 1.750(4) . ?
S2 C67 1.788(4) . ?
S2 C70 1.764(8) . ?
S1 C58 1.786(10) . ?
S1 C61 1.832(17) . ?
N2 C7 1.336(4) . ?
N2 C8 1.426(4) . ?
N8 C47 1.441(4) . ?
N8 C46 1.324(4) . ?
N6 C34 1.444(4) . ?
N6 C33 1.316(5) . ?
N1 C1 1.437(4) . ?
N1 C7 1.320(4) . ?
N7 C46 1.329(4) . ?
N7 C40 1.432(4) . ?
N5 C33 1.338(4) . ?
N5 C27 1.417(4) . ?
N4 C21 1.423(4) . ?
N4 C20 1.332(5) . ?
N3 C14 1.444(4) . ?
N3 C20 1.323(5) . ?
C47 C48 1.383(5) . ?
C47 C52 1.385(5) . ?
C1 C6 1.378(5) . ?
C1 C2 1.382(5) . ?
C48 H48 0.9500 . ?
C48 C49 1.388(5) . ?
C46 H46 0.9500 . ?
C34 C39 1.382(5) . ?
C34 C35 1.369(5) . ?
C7 H7 0.9500 . ?
C62 C63 1.209(5) . ?
C40 C45 1.375(6) . ?
C40 C41 1.388(5) . ?
C33 H33 0.9500 . ?
C8 C9 1.386(5) . ?
C8 C13 1.393(5) . ?
C27 C28 1.392(5) . ?
C27 C32 1.396(6) . ?
C6 H6 0.9500 . ?
C6 C5 1.388(5) . ?
C53 C54 1.188(10) . ?
C2 H2 0.9500 . ?
C2 C3 1.383(5) . ?
C28 H28 0.9500 . ?
C28 C29 1.389(6) . ?
C21 C22 1.388(6) . ?
C21 C26 1.400(6) . ?
C9 H9 0.9500 . ?
C9 C10 1.381(6) . ?
C32 H32 0.9500 . ?
C32 C31 1.384(6) . ?
C64 C63 1.443(5) . ?
C64 C69 1.402(6) . ?
C64 C65 1.394(6) . ?
C45 H45 0.9500 . ?
C45 C44 1.397(6) . ?
C14 C15 1.387(5) . ?
C14 C19 1.386(6) . ?
C39 H39 0.9500 . ?
C39 C38 1.391(6) . ?
C5 H5 0.9500 . ?
C5 C4 1.374(6) . ?
C13 H13 0.9500 . ?
C13 C12 1.394(5) . ?
C35 H35 0.9500 . ?
C35 C36 1.392(6) . ?
C20 H20 0.9500 . ?
C49 H49 0.9500 . ?
C49 C50 1.370(6) . ?
C29 H29 0.9500 . ?
C29 C30 1.393(7) . ?
C3 H3 0.9500 . ?
C3 C4 1.370(6) . ?
C16 H16 0.9500 . ?
C16 C15 1.384(5) . ?
C16 C17 1.383(6) . ?
C41 H41 0.9500 . ?
C41 C42 1.381(6) . ?
C12 H12 0.9500 . ?
C12 C11 1.365(6) . ?
C15 H15 0.9500 . ?
C50 C51 1.368(6) . ?
C37 C36 1.371(6) . ?
C37 C38 1.375(6) . ?
C22 H22 0.9500 . ?
C22 C23 1.391(6) . ?
C26 H26 0.9500 . ?
C26 C25 1.389(5) . ?
C25 H25 0.9500 . ?
C25 C24 1.375(7) . ?
C43 C42 1.353(7) . ?
C43 C44 1.385(7) . ?
C36 H36 0.9500 . ?
C38 H38 0.9500 . ?
C42 H42 0.9500 . ?
C19 H19 0.9500 . ?
C19 C18 1.389(6) . ?
C10 H10 0.9500 . ?
C10 C11 1.385(6) . ?
C30 C31 1.365(7) . ?
C44 H44 0.9500 . ?
C51 H51 0.9500 . ?
C51 C52 1.388(6) . ?
C52 H52 0.9500 . ?
C17 C18 1.373(6) . ?
C54 C55 1.446(10) . ?
C31 H31 0.9500 . ?
C69 H69 0.9500 . ?
C69 C68 1.387(6) . ?
C68 H68 0.9500 . ?
C68 C67 1.379(7) . ?
C18 H18 0.9500 . ?
C24 C23 1.373(7) . ?
C65 H65 0.9500 . ?
C65 C66 1.389(6) . ?
C67 C66 1.379(7) . ?
C23 H23 0.9500 . ?
C55 C60 1.343(13) . ?
C55 C56 1.439(12) . ?
C66 H66 0.9500 . ?
C60 H60 0.9500 . ?
C60 C59 1.416(11) . ?
C56 H56 0.9500 . ?
C56 C57 1.373(12) . ?
C57 H57 0.9500 . ?
C57 C58 1.424(16) . ?
C59 H59 0.9500 . ?
C59 C58 1.358(16) . ?
C70 H70A 0.9800 . ?
C70 H70B 0.9800 . ?
C70 H70C 0.9800 . ?
C61 H61A 0.9800 . ?
C61 H61B 0.9800 . ?
C61 H61C 0.9800 . ?
C53A C54A 1.202(10) . ?
C54A C55A 1.458(11) . ?
C55A C60A 1.322(14) . ?
C55A C56A 1.464(14) . ?
C60A H60A 0.9500 . ?
C60A C59A 1.425(12) . ?
C59A H59A 0.9500 . ?
C59A C58A 1.348(16) . ?
C58A C57A 1.422(16) . ?
C58A S1A 1.801(10) . ?
C57A H57A 0.9500 . ?
C57A C56A 1.403(13) . ?
C56A H56A 0.9500 . ?
S1A C61A 1.811(15) . ?
C61A H61D 0.9800 . ?
C61A H61E 0.9800 . ?
C61A H61F 0.9800 . ?

loop_
_geom_torsion_atom_site_label_1
_geom_torsion_atom_site_label_2
_geom_torsion_atom_site_label_3
_geom_torsion_atom_site_label_4
_geom_torsion
_geom_torsion_site_symmetry_1
_geom_torsion_site_symmetry_2
_geom_torsion_site_symmetry_3
_geom_torsion_site_symmetry_4
_geom_torsion_publ_flag
Ru1 N2 C7 N1 -1.7(4) . . . . ?
Ru1 N2 C8 C9 113.1(3) . . . . ?
Ru1 N2 C8 C13 -63.2(4) . . . . ?
Ru1 N8 C47 C48 73.2(4) . . . . ?
Ru1 N8 C47 C52 -110.0(4) . . . . ?
Ru1 N8 C46 N7 -16.8(5) . . . . ?
Ru1 N6 C34 C39 -81.4(4) . . . . ?
Ru1 N6 C34 C35 96.6(4) . . . . ?
Ru1 N6 C33 N5 -16.0(5) . . . . ?
Ru1 N4 C21 C22 133.8(3) . . . . ?
Ru1 N4 C21 C26 -45.6(5) . . . . ?
Ru1 N4 C20 N3 -9.2(5) . . . . ?
Ru2 N1 C1 C6 -100.0(4) . . . . ?
Ru2 N1 C1 C2 83.8(4) . . . . ?
Ru2 N1 C7 N2 -18.4(5) . . . . ?
Ru2 N7 C46 N8 -4.4(5) . . . . ?
Ru2 N7 C40 C45 99.6(4) . . . . ?
Ru2 N7 C40 C41 -77.1(4) . . . . ?
Ru2 N5 C33 N6 -1.9(4) . . . . ?
Ru2 N5 C27 C28 -58.4(5) . . . . ?
Ru2 N5 C27 C32 120.2(3) . . . . ?
Ru2 N3 C14 C15 -56.9(4) . . . . ?
Ru2 N3 C14 C19 123.8(4) . . . . ?
Ru2 N3 C20 N4 -7.8(5) . . . . ?
Cl6 C37 C36 C35 177.4(3) . . . . ?
Cl6 C37 C38 C39 -176.7(4) . . . . ?
Cl8 C50 C51 C52 179.3(4) . . . . ?
Cl3 C17 C18 C19 -179.5(5) . . . . ?
Cl7 C43 C42 C41 -178.9(3) . . . . ?
Cl7 C43 C44 C45 179.5(3) . . . . ?
Cl5 C30 C31 C32 179.6(3) . . . . ?
Cl4 C24 C23 C22 -178.8(4) . . . . ?
S2 C67 C66 C65 177.2(4) . . . . ?
N2 C8 C9 C10 -176.8(4) . . . . ?
N2 C8 C13 C12 177.5(3) . . . . ?
N8 C47 C48 C49 177.1(3) . . . . ?
N8 C47 C52 C51 -176.2(4) . . . . ?
N6 C34 C39 C38 177.1(4) . . . . ?
N6 C34 C35 C36 -176.5(4) . . . . ?
N1 C1 C6 C5 -175.2(4) . . . . ?
N1 C1 C2 C3 175.0(3) . . . . ?
N7 C40 C45 C44 -175.4(4) . . . . ?
N7 C40 C41 C42 176.0(4) . . . . ?
N5 C27 C28 C29 179.3(3) . . . . ?
N5 C27 C32 C31 -179.3(4) . . . . ?
N4 C21 C22 C23 177.0(4) . . . . ?
N4 C21 C26 C25 -177.6(4) . . . . ?
N3 C14 C15 C16 -178.1(3) . . . . ?
N3 C14 C19 C18 177.8(5) . . . . ?
C47 N8 C46 N7 170.1(3) . . . . ?
C47 C48 C49 C50 -0.6(6) . . . . ?
C1 N1 C7 N2 167.6(3) . . . . ?
C1 C6 C5 C4 0.2(6) . . . . ?
C1 C2 C3 C4 0.5(6) . . . . ?
C48 C47 C52 C51 0.6(6) . . . . ?
C48 C49 C50 Cl8 -178.6(3) . . . . ?
C48 C49 C50 C51 0.2(6) . . . . ?
C46 N8 C47 C48 -113.9(4) . . . . ?
C46 N8 C47 C52 62.9(5) . . . . ?
C46 N7 C40 C45 -71.8(4) . . . . ?
C46 N7 C40 C41 111.5(4) . . . . ?
C34 N6 C33 N5 173.8(3) . . . . ?
C34 C39 C38 C37 -0.4(7) . . . . ?
C34 C35 C36 C37 -0.9(7) . . . . ?
C7 N2 C8 C9 -56.8(5) . . . . ?
C7 N2 C8 C13 126.9(4) . . . . ?
C7 N1 C1 C6 74.1(4) . . . . ?
C7 N1 C1 C2 -102.1(4) . . . . ?
C40 N7 C46 N8 167.5(3) . . . . ?
C40 C45 C44 C43 -0.7(6) . . . . ?
C40 C41 C42 C43 -0.6(6) . . . . ?
C33 N6 C34 C39 89.2(4) . . . . ?
C33 N6 C34 C35 -92.7(4) . . . . ?
C33 N5 C27 C28 132.6(4) . . . . ?
C33 N5 C27 C32 -48.8(5) . . . . ?
C8 N2 C7 N1 169.4(3) . . . . ?
C8 C9 C10 C11 -0.2(6) . . . . ?
C8 C13 C12 C11 -1.0(6) . . . . ?
C27 N5 C33 N6 168.7(3) . . . . ?
C27 C28 C29 C30 -0.1(6) . . . . ?
C27 C32 C31 C30 0.1(7) . . . . ?
C6 C1 C2 C3 -1.3(6) . . . . ?
C6 C5 C4 Cl1 177.0(3) . . . . ?
C6 C5 C4 C3 -1.1(6) . . . . ?
C2 C1 C6 C5 1.0(6) . . . . ?
C2 C3 C4 Cl1 -177.4(3) . . . . ?
C2 C3 C4 C5 0.8(6) . . . . ?
C28 C27 C32 C31 -0.7(6) . . . . ?
C28 C29 C30 Cl5 -179.7(3) . . . . ?
C28 C29 C30 C31 -0.5(7) . . . . ?
C21 N4 C20 N3 168.3(3) . . . . ?
C21 C22 C23 C24 1.3(8) . . . . ?
C21 C26 C25 C24 -0.2(7) . . . . ?
C9 C8 C13 C12 1.1(5) . . . . ?
C9 C10 C11 Cl2 179.8(3) . . . . ?
C9 C10 C11 C12 0.3(7) . . . . ?
C32 C27 C28 C29 0.7(6) . . . . ?
C64 C69 C68 C67 0.3(7) . . . . ?
C64 C65 C66 C67 -2.5(8) . . . . ?
C45 C40 C41 C42 -0.7(6) . . . . ?
C14 N3 C20 N4 173.4(3) . . . . ?
C14 C19 C18 C17 0.5(9) . . . . ?
C39 C34 C35 C36 1.6(6) . . . . ?
C63 C64 C69 C68 174.6(4) . . . . ?
C63 C64 C65 C66 -173.5(4) . . . . ?
C13 C8 C9 C10 -0.5(6) . . . . ?
C13 C12 C11 Cl2 -179.1(3) . . . . ?
C13 C12 C11 C10 0.3(6) . . . . ?
C35 C34 C39 C38 -0.9(6) . . . . ?
C20 N4 C21 C22 -43.3(5) . . . . ?
C20 N4 C21 C26 137.2(4) . . . . ?
C20 N3 C14 C15 121.9(4) . . . . ?
C20 N3 C14 C19 -57.4(5) . . . . ?
C49 C50 C51 C52 0.6(7) . . . . ?
C29 C30 C31 C32 0.5(7) . . . . ?
C16 C17 C18 C19 0.8(9) . . . . ?
C41 C40 C45 C44 1.3(6) . . . . ?
C15 C14 C19 C18 -1.5(7) . . . . ?
C15 C16 C17 Cl3 179.3(3) . . . . ?
C15 C16 C17 C18 -1.1(7) . . . . ?
C50 C51 C52 C47 -1.0(7) . . . . ?
C22 C21 C26 C25 3.0(6) . . . . ?
C26 C21 C22 C23 -3.5(7) . . . . ?
C26 C25 C24 Cl4 178.3(4) . . . . ?
C26 C25 C24 C23 -2.1(8) . . . . ?
C25 C24 C23 C22 1.6(9) . . . . ?
C36 C37 C38 C39 1.0(7) . . . . ?
C38 C37 C36 C35 -0.4(7) . . . . ?
C42 C43 C44 C45 -0.6(7) . . . . ?
C19 C14 C15 C16 1.2(6) . . . . ?
C44 C43 C42 C41 1.3(7) . . . . ?
C52 C47 C48 C49 0.2(6) . . . . ?
C17 C16 C15 C14 0.0(6) . . . . ?
C54 C55 C60 C59 179.1(16) . . . . ?
C54 C55 C56 C57 -179.1(16) . . . . ?
C69 C64 C65 C66 3.5(7) . . . . ?
C69 C68 C67 S2 -176.4(4) . . . . ?
C69 C68 C67 C66 0.9(7) . . . . ?
C68 C67 C66 C65 0.2(8) . . . . ?
C65 C64 C69 C68 -2.4(7) . . . . ?
C55 C60 C59 C58 2(2) . . . . ?
C55 C56 C57 C58 -2(2) . . . . ?
C60 C55 C56 C57 5(3) . . . . ?
C60 C59 C58 S1 -179.7(12) . . . . ?
C60 C59 C58 C57 1(2) . . . . ?
C56 C55 C60 C59 -5(2) . . . . ?
C56 C57 C58 S1 179.4(12) . . . . ?
C56 C57 C58 C59 -2(2) . . . . ?
C70 S2 C67 C68 164.0(5) . . . . ?
C70 S2 C67 C66 -13.1(6) . . . . ?
C61 S1 C58 C57 -166.8(13) . . . . ?
C61 S1 C58 C59 14.2(17) . . . . ?
C54A C55A C60A C59A 174.3(18) . . . . ?
C54A C55A C56A C57A -174.4(18) . . . . ?
C55A C60A C59A C58A 2(2) . . . . ?
C60A C55A C56A C57A 0(3) . . . . ?
C60A C59A C58A C57A -4(2) . . . . ?
C60A C59A C58A S1A 179.4(11) . . . . ?
C59A C58A C57A C56A 4(2) . . . . ?
C59A C58A S1A C61A 15.9(16) . . . . ?
C58A C57A C56A C55A -2(3) . . . . ?
C57A C58A S1A C61A -161.0(13) . . . . ?
C56A C55A C60A C59A 0(3) . . . . ?
S1A C58A C57A C56A -179.2(12) . . . . ?
